data_1552715
loop_
_publ_author_name
'Cai, Kang'
'Shi, Yi'
'Cao, Changsu'
'Vemuri, Suneal'
'Cui, Binbin'
'Shen, Dengke'
'Wu, Huang'
'Zhang, Long'
'Qiu, Yunyan'
'Chen, Hongliang'
'Jiao, Yang'
'Stern, Charlotte L.'
'Alsubaie, Fehaid M.'
'Xiao, Hai'
'Li, Jun'
'Stoddart, J. Fraser'

_publ_section_title
;
 Tuning radical interactions in trisradical tricationic complexes by
 varying host-cavity sizes.
;
_journal_issue 1
_journal_name_full 'Chemical science'
_journal_page_first 107
_journal_page_last 112
_journal_paper_doi 10.1039/c9sc04860j
_journal_volume 11
_journal_year 2020
_chemical_formula_moiety 'C36 H32 N4, 0.5(C24 H28 N4), 3(F6 P)'
_chemical_formula_sum 'C48 H46 F18 N6 P3'
_chemical_formula_weight 1141.82
_space_group_crystal_system orthorhombic
_space_group_IT_number 55
_space_group_name_Hall '-P 2 2ab'
_space_group_name_H-M_alt 'P b a m'
_atom_sites_solution_hydrogens geom
_atom_sites_solution_primary dual
_audit_creation_date 2017-07-18
_audit_creation_method
;
Olex2 1.2
(compiled 2017.03.28 svn.r3405 for OlexSys, GUI svn.r5337)
;
_audit_update_record
;
2019-09-24 deposited with the CCDC.	2019-11-01 downloaded from the CCDC.
;
_cell_angle_alpha 90
_cell_angle_beta 90
_cell_angle_gamma 90
_cell_formula_units_Z 2
_cell_length_a 14.1423(6)
_cell_length_b 21.9108(7)
_cell_length_c 9.5937(3)
_cell_measurement_reflns_used 2877
_cell_measurement_temperature 100(2)
_cell_measurement_theta_max 54.353
_cell_measurement_theta_min 3.720
_cell_volume 2972.79(18)
_computing_cell_refinement 'SAINT V8.38A (?, 2016)'
_computing_data_collection 'APEX2 V2014.11-0 (Bruker, 2014)'
_computing_data_reduction 'SAINT V8.38A (?, 2016)'
_computing_molecular_graphics 'Olex2 (Dolomanov et al., 2009)'
_computing_publication_material 'Olex2 (Dolomanov et al., 2009)'
_computing_structure_refinement 'XL (Sheldrick, 2008)'
_computing_structure_solution 'ShelXT (Sheldrick, 2015)'
_diffrn_ambient_temperature 100(2)
_diffrn_detector_area_resol_mean 8
_diffrn_measured_fraction_theta_full 0.991
_diffrn_measured_fraction_theta_max 0.991
_diffrn_measurement_device_type 'Bruker Kappa APEX CCD area detector'
_diffrn_measurement_method '\w and \f scans'
_diffrn_radiation_monochromator 'MX optics'
_diffrn_radiation_type CuK\a
_diffrn_radiation_wavelength 1.54178
_diffrn_reflns_av_R_equivalents 0.0455
_diffrn_reflns_av_unetI/netI 0.0360
_diffrn_reflns_Laue_measured_fraction_full 0.991
_diffrn_reflns_Laue_measured_fraction_max 0.991
_diffrn_reflns_limit_h_max 15
_diffrn_reflns_limit_h_min -16
_diffrn_reflns_limit_k_max 25
_diffrn_reflns_limit_k_min -18
_diffrn_reflns_limit_l_max 9
_diffrn_reflns_limit_l_min -11
_diffrn_reflns_number 14176
_diffrn_reflns_point_group_measured_fraction_full 0.991
_diffrn_reflns_point_group_measured_fraction_max 0.991
_diffrn_reflns_theta_full 65.061
_diffrn_reflns_theta_max 65.061
_diffrn_reflns_theta_min 3.720
_diffrn_source microsource
_exptl_absorpt_coefficient_mu 1.748
_exptl_absorpt_correction_T_max 0.7526
_exptl_absorpt_correction_T_min 0.6588
_exptl_absorpt_correction_type multi-scan
_exptl_absorpt_process_details
'SADABS-2016/2 (Bruker,2016/2) was used for absorption correction. wR2(int) was 0.0860 before and 0.0504 after correction. The Ratio of minimum to maximum transmission is 0.8754. The \l/2 correction factor is Not present.'
_exptl_crystal_colour red
_exptl_crystal_colour_primary red
_exptl_crystal_density_diffrn 1.276
_exptl_crystal_description plate
_exptl_crystal_F_000 1166
_exptl_crystal_size_max 0.141
_exptl_crystal_size_mid 0.102
_exptl_crystal_size_min 0.028
_refine_diff_density_max 0.358
_refine_diff_density_min -0.419
_refine_diff_density_rms 0.067
_refine_ls_extinction_method none
_refine_ls_goodness_of_fit_ref 1.195
_refine_ls_hydrogen_treatment constr
_refine_ls_matrix_type full
_refine_ls_number_parameters 263
_refine_ls_number_reflns 2679
_refine_ls_number_restraints 342
_refine_ls_restrained_S_all 1.392
_refine_ls_R_factor_all 0.1427
_refine_ls_R_factor_gt 0.1009
_refine_ls_shift/su_max 0.000
_refine_ls_shift/su_mean 0.000
_refine_ls_structure_factor_coef Fsqd
_refine_ls_weighting_details 'w=1/[\s^2^(Fo^2^)+(0.2000P)^2^] where P=(Fo^2^+2Fc^2^)/3'
_refine_ls_weighting_scheme calc
_refine_ls_wR_factor_gt 0.3140
_refine_ls_wR_factor_ref 0.3523
_reflns_Friedel_coverage 0.000
_reflns_number_gt 1433
_reflns_number_total 2679
_reflns_threshold_expression 'I > 2\s(I)'
_cod_data_source_file c9sc04860j2.cif
_cod_data_source_block cx1022
_cod_depositor_comments
;Adding full bibliography for 1552713--1552722.cif.

 Adding full bibliography for 1552713--1552722.cif.
;
_cod_database_code 1552715
_shelx_shelxl_version_number 2016/6
_shelx_space_group_comment
;
The symmetry employed for this shelxl refinement is uniquely defined
by the following loop, which should always be used as a source of
symmetry information in preference to the above space-group names.
They are only intended as comments.
;
_shelx_estimated_absorpt_t_max 0.953
_shelx_estimated_absorpt_t_min 0.791
_olex2_refinement_description
;
1. Fixed Uiso
 At 1.2 times of:
  All C(H) groups, All C(H,H) groups
 At 1.5 times of:
  All C(H,H,H) groups
2. Restrained distances
 C9_$1-C8_$1 \\sim C7_$1-C8 \\sim C12-C7 \\sim C11-C10
 with sigma of 0.01
 C9_$1-C7_$1 \\sim C9-C9_$1 \\sim C9-C7 \\sim C8-C7 \\sim C8-C8_$1 \\sim
C8_$1-C7_$1 \\sim C7_$1-C10 ~
 C7-C10 \\sim C11-C7 \\sim C12-C11 \\sim C12-C11_$1 \\sim C11_$1-C7_$1
 with sigma of 0.01
 C12-C7 \\sim C10-C11
 with sigma of 0.01
 F1A-F1A_$3 \\sim F1A-F1A_$4 \\sim F1A_$3-F1A_$2 \\sim F1A_$2-F1A_$4
 with sigma of 0.04
 P1-F3 \\sim P1-F3_$3 \\sim P1-F1A \\sim P1-F1A_$3 \\sim P1-F1A_$2 \\sim
P1-F1A_$4
 with sigma of 0.02
3. Restrained planarity
 C7, C7_$1, C8_$1, C8, C9, C9_$1
 with sigma of 0.1
4. Rigid body (RIGU) restrains
 All non-hydrogen atoms
 with sigma for 1-2 distances of 0.004 and sigma for 1-3 distances of 0.004
5. Others
 Sof(F7A)=1-FVAR(1)
 Sof(F4A)=Sof(F5A)=Sof(F6A)=Sof(F8A)=Sof(P2A)=0.5*(1-FVAR(2))
 Sof(F4)=Sof(F5)=Sof(F6)=Sof(F8)=Sof(P2)=0.5*FVAR(2)
 Sof(F7)=FVAR(1)
 Fixed Sof: C8(0.5) H8(0.5) C9(0.5) H9(0.5) C10(0.25) H10(0.25) C11(0.5)
 H11(0.5) C12(0.25) H12(0.25) H18B(0.5) H18C(0.5) F1(0.25) F1A(0.5) F2(0.25)
6.a Secondary CH2 refined with riding coordinates:
 C6(H6A,H6B)
6.b Me refined with riding coordinates:
 C18(H18A,H18B,H18C)
6.c Aromatic/amide H refined with riding coordinates:
 C1(H1), C2(H2), C4(H4), C5(H5), C8(H8), C9(H9), C10(H10), C11(H11), C12(H12),
 C13(H13), C14(H14), C16(H16), C17(H17)
;
_smtbx_masks_special_details
;
The solvent masking procedure as implemented in Olex2 was used to remove the
electronic contribution of solvent molecules from the refinement.  As the exact
solvent content is not known, only the atoms used in the refinement model are
reported in the formula here.

Total solvent accessible volume / cell = 626.7 Ang^3^ [21.0%]
Total electron count / cell = 171.6
;
_olex2_date_sample_data_collection 2017-07-17
_olex2_date_sample_submission 2017-07-07
_olex2_diffrn_ambient_temperature_device 'Oxford Cryosystems'
_olex2_exptl_crystal_mounting_method 'The crystal was mounted on a glass fibre in Paratone oil'
_olex2_submission_original_sample_id cx1022
_olex2_submission_special_instructions 'No special instructions were received'

loop_
_space_group_symop_operation_xyz
'x, y, z'
'-x, -y, z'
'-x+1/2, y+1/2, -z'
'x+1/2, -y+1/2, -z'
'-x, -y, -z'
'x, y, -z'
'x-1/2, -y-1/2, z'
'-x-1/2, y-1/2, z'

loop_
_atom_site_label
_atom_site_type_symbol
_atom_site_fract_x
_atom_site_fract_y
_atom_site_fract_z
_atom_site_U_iso_or_equiv
_atom_site_adp_type
_atom_site_occupancy
_atom_site_site_symmetry_order
_atom_site_calc_flag
_atom_site_refinement_flags_posn
_atom_site_refinement_flags_adp
_atom_site_refinement_flags_occupancy
_atom_site_disorder_assembly
_atom_site_disorder_group
C1 C 0.2877(6) 0.4760(4) 0.6835(7) 0.132(2) Uani 1 1 d . U . . .
H1 H 0.227869 0.495430 0.691889 0.158 Uiso 1 1 calc R . . . .
C2 C 0.3657(5) 0.5101(3) 0.6722(5) 0.1097(19) Uani 1 1 d . U . . .
H2 H 0.359847 0.553214 0.665714 0.132 Uiso 1 1 calc R . . . .
C3 C 0.4578(4) 0.4831(3) 0.6697(5) 0.1015(18) Uani 1 1 d . U . . .
C4 C 0.4585(5) 0.4190(3) 0.6678(5) 0.1039(18) Uani 1 1 d . U . . .
H4 H 0.517354 0.398209 0.661069 0.125 Uiso 1 1 calc R . . . .
C5 C 0.3789(5) 0.3864(3) 0.6753(6) 0.114(2) Uani 1 1 d . U . . .
H5 H 0.382482 0.343079 0.675206 0.136 Uiso 1 1 calc R . . . .
C6 C 0.2059(6) 0.3786(4) 0.7137(9) 0.150(3) Uani 1 1 d . U . . .
H6A H 0.215580 0.335427 0.686572 0.180 Uiso 1 1 calc R . . . .
H6B H 0.152730 0.394964 0.658022 0.180 Uiso 1 1 calc R . . . .
C7 C 0.1818(5) 0.3817(3) 0.8637(7) 0.140(3) Uani 1 1 d D U . . .
C8 C 0.2311(8) 0.3359(4) 0.9279(5) 0.123(4) Uani 0.5 1 d D U . A 1
H8 H 0.263737 0.305591 0.875963 0.147 Uiso 0.5 1 calc R . . A 1
C9 C 0.1480(9) 0.4312(4) 0.9291(5) 0.116(4) Uani 0.5 1 d D U . A 1
H9 H 0.124763 0.465206 0.877988 0.139 Uiso 0.5 1 calc R . . A 1
C10 C 0.2098(10) 0.3649(7) 1.000000 0.122(6) Uani 0.5 2 d DS TU P A 2
H10 H 0.258975 0.335320 1.000000 0.146 Uiso 0.5 2 calc RS T P A 2
C11 C 0.0910(8) 0.4086(6) 0.8672(9) 0.141(4) Uani 0.5 1 d D U . A 2
H11 H 0.057141 0.419141 0.785070 0.169 Uiso 0.5 1 calc R . . A 2
C12 C 0.0550(14) 0.4184(14) 1.000000 0.190(10) Uani 0.5 2 d DS TU P A 2
H12 H -0.006814 0.435341 1.000000 0.229 Uiso 0.5 2 calc RS T P A 2
N1 N 0.2926(4) 0.4139(3) 0.6831(6) 0.133(2) Uani 1 1 d . U . . .
C13 C 0.4873(7) 0.3604(4) 1.000000 0.102(2) Uani 1 2 d S TU P . .
H13 H 0.443374 0.327615 1.000000 0.123 Uiso 1 2 calc RS T P . .
C14 C 0.4553(6) 0.4185(4) 1.000000 0.093(2) Uani 1 2 d S TU P . .
H14 H 0.389061 0.425638 1.000000 0.112 Uiso 1 2 calc RS T P . .
C15 C 0.5191(5) 0.4699(3) 1.000000 0.0820(18) Uani 1 2 d S TU P . .
C16 C 0.6147(6) 0.4540(4) 1.000000 0.094(2) Uani 1 2 d S TU P . .
H16 H 0.660701 0.485616 1.000000 0.113 Uiso 1 2 calc RS T P . .
C17 C 0.6440(7) 0.3955(4) 1.000000 0.102(2) Uani 1 2 d S TU P . .
H17 H 0.709698 0.386550 1.000000 0.122 Uiso 1 2 calc RS T P . .
C18 C 0.6141(8) 0.2846(4) 1.000000 0.134(4) Uani 1 2 d S TU P . .
H18A H 0.683409 0.284658 1.000000 0.202 Uiso 1 2 calc RS T P . .
H18B H 0.591038 0.263531 1.083405 0.202 Uiso 0.5 1 calc R . . . .
H18C H 0.591038 0.263530 0.916595 0.202 Uiso 0.5 1 calc R . . . .
N2 N 0.5790(6) 0.3486(3) 1.000000 0.1019(19) Uani 1 2 d S TU P . .
F1 F 0.000000 0.500000 0.6621(14) 0.147(7) Uani 0.5 2 d S TU P B 1
F1A F 0.0735(7) 0.5160(6) 0.6145(10) 0.250(12) Uani 0.5 1 d D U . B 2
F2 F 0.0984(9) 0.5229(7) 0.500000 0.122(4) Uani 0.5 2 d S TU P B 1
F3 F 0.0370(4) 0.43229(19) 0.500000 0.1279(18) Uani 1 2 d DS TU P B .
P1 P 0.000000 0.500000 0.500000 0.0933(10) Uani 1 4 d DS TU P . .
F4 F 0.0976(11) 0.2864(9) 0.500000 0.148(7) Uani 0.55(3) 2 d S TU P C 1
F5 F 0.1536(11) 0.1559(8) 0.500000 0.147(6) Uani 0.55(3) 2 d S TU P C 1
F6 F 0.2271(10) 0.2423(11) 0.500000 0.192(11) Uani 0.55(3) 2 d S TU P C 1
F7 F 0.1106(19) 0.2110(11) 0.6506(18) 0.224(7) Uani 0.55(3) 1 d . U . C 1
F8 F 0.0217(12) 0.2056(8) 0.500000 0.200(8) Uani 0.55(3) 2 d S TU P C 1
P2 P 0.1258(5) 0.2237(4) 0.500000 0.088(3) Uani 0.55(3) 2 d S TU P C 1
F4A F 0.1051(18) 0.2926(10) 0.500000 0.140(7) Uani 0.45(3) 2 d S TU P C 2
F5A F 0.184(4) 0.1494(12) 0.500000 0.229(13) Uani 0.45(3) 2 d S TU P C 2
F6A F 0.256(3) 0.2478(15) 0.500000 0.235(12) Uani 0.45(3) 2 d S TU P C 2
F7A F 0.158(3) 0.2320(8) 0.655(2) 0.222(9) Uani 0.45(3) 1 d . U . C 2
F8A F 0.045(4) 0.1880(18) 0.500000 0.275(15) Uani 0.45(3) 2 d S TU P C 2
P2A P 0.152(2) 0.2169(6) 0.500000 0.175(6) Uani 0.45(3) 2 d S TU P C 2

loop_
_atom_site_aniso_label
_atom_site_aniso_U_11
_atom_site_aniso_U_22
_atom_site_aniso_U_33
_atom_site_aniso_U_23
_atom_site_aniso_U_13
_atom_site_aniso_U_12
C1 0.114(5) 0.166(5) 0.115(5) -0.063(5) -0.038(4) 0.041(4)
C2 0.125(4) 0.134(5) 0.071(3) -0.029(3) -0.026(3) 0.050(4)
C3 0.123(4) 0.135(4) 0.047(3) -0.011(3) -0.008(2) 0.042(4)
C4 0.120(4) 0.135(4) 0.057(3) -0.015(3) -0.010(3) 0.043(4)
C5 0.116(4) 0.139(5) 0.086(4) -0.041(4) -0.017(3) 0.039(4)
C6 0.112(5) 0.173(7) 0.166(6) -0.065(5) -0.034(4) 0.025(4)
C7 0.180(7) 0.092(4) 0.149(5) -0.009(4) -0.045(5) 0.018(4)
C8 0.118(9) 0.070(6) 0.181(12) -0.018(6) -0.014(8) 0.002(6)
C9 0.098(8) 0.093(7) 0.157(11) -0.008(6) -0.003(7) 0.003(6)
C10 0.158(17) 0.066(10) 0.142(9) 0.000 0.000 -0.019(10)
C11 0.181(11) 0.101(9) 0.139(11) -0.003(9) -0.008(9) -0.011(8)
C12 0.19(2) 0.21(3) 0.166(15) 0.000 0.000 -0.036(19)
N1 0.115(4) 0.169(5) 0.116(4) -0.074(4) -0.029(3) 0.026(3)
C13 0.118(5) 0.117(5) 0.072(4) 0.000 0.000 0.013(5)
C14 0.105(5) 0.107(5) 0.067(4) 0.000 0.000 -0.002(4)
C15 0.093(4) 0.100(4) 0.054(3) 0.000 0.000 0.010(3)
C16 0.095(5) 0.123(5) 0.066(4) 0.000 0.000 0.006(4)
C17 0.109(6) 0.124(5) 0.072(5) 0.000 0.000 0.036(4)
C18 0.186(11) 0.115(6) 0.102(7) 0.000 0.000 0.043(6)
N2 0.124(5) 0.117(4) 0.065(3) 0.000 0.000 0.024(4)
F1 0.24(2) 0.118(8) 0.082(6) 0.000 0.000 -0.007(14)
F1A 0.29(2) 0.169(14) 0.29(2) -0.107(15) -0.193(18) 0.130(14)
F2 0.084(6) 0.118(8) 0.164(12) 0.000 0.000 -0.001(5)
F3 0.132(4) 0.075(3) 0.176(5) 0.000 0.000 0.031(3)
P1 0.0875(19) 0.0811(17) 0.111(2) 0.000 0.000 0.0274(14)
F4 0.087(8) 0.088(6) 0.27(2) 0.000 0.000 -0.012(6)
F5 0.101(9) 0.091(7) 0.247(17) 0.000 0.000 -0.011(5)
F6 0.092(8) 0.071(9) 0.41(3) 0.000 0.000 -0.014(6)
F7 0.372(18) 0.182(13) 0.119(7) 0.020(8) 0.051(8) -0.077(13)
F8 0.102(8) 0.075(8) 0.42(2) 0.000 0.000 -0.005(6)
P2 0.081(5) 0.084(4) 0.099(4) 0.000 0.000 -0.007(3)
F4A 0.253(19) 0.101(9) 0.066(8) 0.000 0.000 -0.086(8)
F5A 0.45(4) 0.096(9) 0.143(17) 0.000 0.000 -0.056(14)
F6A 0.284(18) 0.087(13) 0.33(3) 0.000 0.000 -0.054(14)
F7A 0.44(3) 0.117(9) 0.111(8) 0.012(6) -0.065(10) -0.070(12)
F8A 0.36(2) 0.143(19) 0.32(3) 0.000 0.000 -0.16(2)
P2A 0.320(17) 0.078(6) 0.126(7) 0.000 0.000 -0.109(8)

loop_
_atom_type_symbol
_atom_type_description
_atom_type_scat_dispersion_real
_atom_type_scat_dispersion_imag
_atom_type_scat_source
C C 0.0181 0.0091 'International Tables Vol C Tables 4.2.6.8 and 6.1.1.4'
H H 0.0000 0.0000 'International Tables Vol C Tables 4.2.6.8 and 6.1.1.4'
F F 0.0727 0.0534 'International Tables Vol C Tables 4.2.6.8 and 6.1.1.4'
N N 0.0311 0.0180 'International Tables Vol C Tables 4.2.6.8 and 6.1.1.4'
P P 0.2955 0.4335 'International Tables Vol C Tables 4.2.6.8 and 6.1.1.4'

loop_
_geom_angle_atom_site_label_1
_geom_angle_atom_site_label_2
_geom_angle_atom_site_label_3
_geom_angle
_geom_angle_site_symmetry_1
_geom_angle_site_symmetry_3
C2 C1 H1 119.5 . .
C2 C1 N1 121.0(7) . .
N1 C1 H1 119.5 . .
C1 C2 H2 119.3 . .
C1 C2 C3 121.5(7) . .
C3 C2 H2 119.3 . .
C3 C3 C2 123.8(8) 2_665 .
C3 C3 C4 121.3(7) 2_665 .
C4 C3 C2 114.9(6) . .
C3 C4 H4 119.1 . .
C5 C4 C3 121.8(6) . .
C5 C4 H4 119.1 . .
C4 C5 H5 119.3 . .
C4 C5 N1 121.4(7) . .
N1 C5 H5 119.3 . .
H6A C6 H6B 108.0 . .
C7 C6 H6A 109.4 . .
C7 C6 H6B 109.4 . .
N1 C6 H6A 109.4 . .
N1 C6 H6B 109.4 . .
N1 C6 C7 111.1(6) . .
C8 C7 C6 106.6(5) . .
C9 C7 C6 125.1(5) . .
C9 C7 C8 124.4(5) . .
C10 C7 C6 145.2(7) . .
C11 C7 C6 104.6(5) . .
C11 C7 C10 110.0(5) . .
C7 C8 C8 116.7(3) . 6_557
C7 C8 H8 121.6 . .
C8 C8 H8 121.6 6_557 .
C7 C9 C9 117.9(3) . 6_557
C7 C9 H9 121.1 . .
C9 C9 H9 121.1 6_557 .
C7 C10 C7 135.0(10) 6_557 .
C7 C10 H10 112.5 . .
C7 C10 H10 112.5 6_557 .
C7 C11 H11 122.6 . .
C12 C11 C7 114.8(7) . .
C12 C11 H11 122.6 . .
C11 C12 C11 133.2(11) 6_557 .
C11 C12 H12 113.4 . .
C11 C12 H12 113.4 6_557 .
C1 N1 C6 118.7(6) . .
C5 N1 C1 119.2(7) . .
C5 N1 C6 121.5(7) . .
C14 C13 H13 119.5 . .
N2 C13 H13 119.5 . .
N2 C13 C14 120.9(10) . .
C13 C14 H14 119.1 . .
C13 C14 C15 121.7(8) . .
C15 C14 H14 119.1 . .
C15 C15 C14 119.1(9) 5_667 .
C16 C15 C14 114.3(7) . .
C16 C15 C15 126.6(9) . 5_667
C15 C16 H16 118.8 . .
C17 C16 C15 122.3(8) . .
C17 C16 H16 118.8 . .
C16 C17 H17 119.8 . .
C16 C17 N2 120.3(8) . .
N2 C17 H17 119.8 . .
H18A C18 H18B 109.5 . .
H18A C18 H18C 109.5 . .
H18B C18 H18C 109.5 . .
N2 C18 H18A 109.5 . .
N2 C18 H18B 109.5 . .
N2 C18 H18C 109.5 . .
C13 N2 C17 120.4(8) . .
C13 N2 C18 120.8(9) . .
C17 N2 C18 118.7(8) . .
F1 P1 F1 180.0 . 5_566
F1 P1 F3 90.0 . 2_565
F1 P1 F3 90.0 5_566 .
F1 P1 F3 90.0 . .
F1 P1 F3 90.0 5_566 2_565
F1A P1 F1A 180.0(9) 5_566 .
F1A P1 F3 89.4(5) 6_556 .
F1A P1 F3 90.6(5) 2_565 .
F1A P1 F3 90.6(5) 5_566 .
F1A P1 F3 89.4(5) . .
F2 P1 F1 90.000(3) 5_566 5_566
F2 P1 F1 90.000(3) . 5_566
F2 P1 F1 90.000(3) 5_566 .
F2 P1 F1 90.000(3) . .
F2 P1 F1A 45.1(4) 5_566 5_566
F2 P1 F1A 134.9(4) . 2_565
F2 P1 F1A 45.1(4) 5_566 2_565
F2 P1 F1A 45.1(4) . 6_556
F2 P1 F1A 134.9(4) . 5_566
F2 P1 F1A 134.9(4) 5_566 6_556
F2 P1 F2 180.0 5_566 .
F2 P1 F3 89.6(6) . 2_565
F2 P1 F3 89.6(6) 5_566 .
F2 P1 F3 90.4(6) . .
F2 P1 F3 90.4(6) 5_566 2_565
F3 P1 F3 180.0 . 2_565
F4 P2 F5 178.7(11) . .
F4 P2 F6 90.3(11) . .
F4 P2 F7 98.0(10) . 6_556
F4 P2 F7 98.0(10) . .
F4 P2 F8 88.9(10) . .
F6 P2 F5 91.1(10) . .
F6 P2 F8 179.2(12) . .
F7 P2 F5 81.7(10) . .
F7 P2 F5 81.7(10) 6_556 .
F7 P2 F6 101.0(11) . .
F7 P2 F6 101.0(11) 6_556 .
F7 P2 F7 153(2) 6_556 .
F7 P2 F8 79.1(11) . .
F7 P2 F8 79.1(11) 6_556 .
F8 P2 F5 89.7(9) . .
F5A P2A F4A 175(2) . .
F5A P2A F6A 98(2) . .
F5A P2A F8A 84.0(18) . .
F6A P2A F4A 87.1(15) . .
F6A P2A F8A 178(2) . .
F7A P2A F4A 79.6(10) 6_556 .
F7A P2A F4A 79.6(10) . .
F7A P2A F5A 101.0(10) 6_556 .
F7A P2A F5A 101.0(10) . .
F7A P2A F6A 81.8(12) . .
F7A P2A F6A 81.8(12) 6_556 .
F7A P2A F7A 154.1(18) 6_556 .
F7A P2A F8A 97.8(13) . .
F7A P2A F8A 97.8(13) 6_556 .
F8A P2A F4A 90.9(19) . .

loop_
_geom_bond_atom_site_label_1
_geom_bond_atom_site_label_2
_geom_bond_distance
_geom_bond_site_symmetry_2
C1 H1 0.9500 .
C1 C2 1.336(10) .
C1 N1 1.364(10) .
C2 H2 0.9500 .
C2 C3 1.430(8) .
C3 C3 1.405(12) 2_665
C3 C4 1.406(9) .
C4 H4 0.9500 .
C4 C5 1.335(9) .
C5 H5 0.9500 .
C5 N1 1.363(8) .
C6 H6A 0.9900 .
C6 H6B 0.9900 .
C6 C7 1.480(10) .
C6 N1 1.479(10) .
C7 C8 1.369(7) .
C7 C9 1.340(7) .
C7 C10 1.416(7) .
C7 C11 1.413(8) .
C8 C8 1.383(9) 6_557
C8 H8 0.9500 .
C9 C9 1.361(9) 6_557
C9 H9 0.9500 .
C10 H10 0.9500 .
C11 H11 0.9500 .
C11 C12 1.389(8) .
C12 H12 0.9500 .
C13 H13 0.9500 .
C13 C14 1.350(12) .
C13 N2 1.322(11) .
C14 H14 0.9500 .
C14 C15 1.443(11) .
C15 C15 1.426(14) 5_667
C15 C16 1.396(10) .
C16 H16 0.9500 .
C16 C17 1.348(11) .
C17 H17 0.9500 .
C17 N2 1.379(11) .
C18 H18A 0.9800 .
C18 H18B 0.9800 .
C18 H18C 0.9800 .
C18 N2 1.486(11) .
F1 P1 1.555(14) .
F1A P1 1.552(9) .
F2 P1 1.480(12) .
F3 P1 1.573(4) .
F4 P2 1.43(2) .
F5 P2 1.537(18) .
F6 P2 1.490(15) .
F7 P2 1.487(14) .
F8 P2 1.53(2) .
F4A P2A 1.79(3) .
F5A P2A 1.54(3) .
F6A P2A 1.61(3) .
F7A P2A 1.521(18) .
F8A P2A 1.64(4) .

loop_
_geom_torsion_atom_site_label_1
_geom_torsion_atom_site_label_2
_geom_torsion_atom_site_label_3
_geom_torsion_atom_site_label_4
_geom_torsion
_geom_torsion_site_symmetry_1
_geom_torsion_site_symmetry_4
C1 C2 C3 C3 -174.5(4) . 2_665
C1 C2 C3 C4 5.2(7) . .
C2 C1 N1 C5 2.0(10) . .
C2 C1 N1 C6 172.3(6) . .
C2 C3 C4 C5 -3.3(7) . .
C3 C3 C4 C5 176.4(4) 2_665 .
C3 C4 C5 N1 1.0(9) . .
C4 C5 N1 C1 -0.1(9) . .
C4 C5 N1 C6 -170.2(6) . .
C6 C7 C8 C8 170.2(4) . 6_557
C6 C7 C9 C9 -166.4(5) . 6_557
C6 C7 C10 C7 167.6(10) . 6_557
C6 C7 C11 C12 -177.6(18) . .
C7 C6 N1 C1 -73.4(8) . .
C7 C6 N1 C5 96.7(7) . .
C7 C11 C12 C11 2(4) . 6_557
C8 C7 C9 C9 -11.9(9) . 6_557
C9 C7 C8 C8 11.8(9) . 6_557
C10 C7 C11 C12 7(2) . .
C11 C7 C10 C7 -20(2) . 6_557
N1 C1 C2 C3 -4.7(9) . .
N1 C6 C7 C8 -86.7(8) . .
N1 C6 C7 C9 71.6(10) . .
N1 C6 C7 C10 -67.1(17) . .
N1 C6 C7 C11 119.9(9) . .
C13 C14 C15 C15 180.0 . 5_667
C13 C14 C15 C16 0.0 . .
C14 C13 N2 C17 0.0 . .
C14 C13 N2 C18 180.0 . .
C14 C15 C16 C17 0.0 . .
C15 C15 C16 C17 180.0 5_667 .
C15 C16 C17 N2 0.0 . .
C16 C17 N2 C13 0.0 . .
C16 C17 N2 C18 180.0 . .
N2 C13 C14 C15 0.0 . .

loop_
_smtbx_masks_void_nr
_smtbx_masks_void_average_x
_smtbx_masks_void_average_y
_smtbx_masks_void_average_z
_smtbx_masks_void_volume
_smtbx_masks_void_count_electrons
1 -0.115 0.333 -0.054 156.7 42.9
2 0.115 0.667 -0.216 156.7 42.9
3 0.385 0.167 -0.675 156.7 42.9
4 0.615 0.833 -0.950 156.7 42.9
